data_7236190
loop_
_publ_author_name
'Zhang, Zhenqi'
'Wu, Zhu'
'Sun, Jingbo'
'Xue, Pengchong'
'Lu, Ran'

_publ_section_title
;
 Multi-color solid-state emission of \b-iminoenolate boron complexes tuned
 by methoxyl groups: aggregation-induced emission and
 mechanofluorochromism
;
_journal_issue 49
_journal_name_full 'RSC Advances'
_journal_page_first 43755
_journal_paper_doi 10.1039/C6RA03722D
_journal_volume 6
_journal_year 2016
_chemical_formula_sum 'C16 H12 B F2 N O3'
_chemical_formula_weight 315.08
_chemical_name_systematic B2B
_space_group_IT_number 14
_space_group_name_Hall '-P 2yn'
_space_group_name_H-M_alt 'P 1 21/n 1'
_symmetry_cell_setting monoclinic
_symmetry_space_group_name_H-M 'P 1 21/n 1'
_atom_sites_solution_hydrogens geom
_atom_sites_solution_primary direct
_atom_sites_solution_secondary difmap
_audit_creation_method SHELXL-97
_audit_update_record
;
2016-01-11 deposited with the CCDC.
2016-04-25 downloaded from the CCDC.
;
_cell_angle_alpha 90.00
_cell_angle_beta 99.29(3)
_cell_angle_gamma 90.00
_cell_formula_units_Z 4
_cell_length_a 7.7022(15)
_cell_length_b 8.6623(17)
_cell_length_c 21.644(4)
_cell_measurement_reflns_used 9176
_cell_measurement_temperature 293(2)
_cell_measurement_theta_max 56.92
_cell_measurement_theta_min 6.01
_cell_volume 1425.1(5)
_computing_cell_refinement RAPID-AUTO
_computing_data_collection 'RAPID-AUTO (Rigaku Corporation, 1998)'
_computing_data_reduction 'CrystalStructure (Rigaku/MSC and Rigaku Corporation, 2002)'
_computing_molecular_graphics 'ORTEP-II (Johnson, 1976)'
_computing_publication_material SHELXL-97
_computing_structure_refinement 'SHELXL-97 (Sheldrick, 1997)'
_computing_structure_solution 'SHELXS-97 (Sheldrick, 1990)'
_diffrn_ambient_temperature 293(2)
_diffrn_detector_area_resol_mean 10.000
_diffrn_measured_fraction_theta_full 0.971
_diffrn_measured_fraction_theta_max 0.971
_diffrn_measurement_device_type 'Rigaku RAXIS-RAPID'
_diffrn_measurement_method '\w scan'
_diffrn_radiation_monochromator graphite
_diffrn_radiation_source 'fine-focus sealed tube'
_diffrn_radiation_type MoK\a
_diffrn_radiation_wavelength 0.71073
_diffrn_reflns_av_R_equivalents 0.1062
_diffrn_reflns_av_sigmaI/netI 0.1274
_diffrn_reflns_limit_h_max 8
_diffrn_reflns_limit_h_min -10
_diffrn_reflns_limit_k_max 11
_diffrn_reflns_limit_k_min -11
_diffrn_reflns_limit_l_max 27
_diffrn_reflns_limit_l_min -27
_diffrn_reflns_number 13486
_diffrn_reflns_theta_full 27.81
_diffrn_reflns_theta_max 27.81
_diffrn_reflns_theta_min 3.03
_diffrn_standards_decay_% 0
_diffrn_standards_interval_count 0
_diffrn_standards_interval_time 0
_diffrn_standards_number 0
_exptl_absorpt_coefficient_mu 0.117
_exptl_crystal_colour colorless
_exptl_crystal_density_diffrn 1.469
_exptl_crystal_density_method 'not measured'
_exptl_crystal_description block
_exptl_crystal_F_000 648
_exptl_crystal_size_max 0.254
_exptl_crystal_size_mid 0.241
_exptl_crystal_size_min 0.220
_refine_diff_density_max 0.249
_refine_diff_density_min -0.233
_refine_diff_density_rms 0.065
_refine_ls_extinction_method none
_refine_ls_goodness_of_fit_ref 0.966
_refine_ls_hydrogen_treatment mixed
_refine_ls_matrix_type full
_refine_ls_number_parameters 209
_refine_ls_number_reflns 3282
_refine_ls_number_restraints 0
_refine_ls_restrained_S_all 0.966
_refine_ls_R_factor_all 0.1327
_refine_ls_R_factor_gt 0.0775
_refine_ls_shift/su_max 0.001
_refine_ls_shift/su_mean 0.000
_refine_ls_structure_factor_coef Fsqd
_refine_ls_weighting_details 'calc w=1/[\s^2^(Fo^2^)+(0.0345P)^2^+0.0000P] where P=(Fo^2^+2Fc^2^)/3'
_refine_ls_weighting_scheme calc
_refine_ls_wR_factor_gt 0.1362
_refine_ls_wR_factor_ref 0.1461
_reflns_number_gt 1334
_reflns_number_total 3282
_reflns_threshold_expression >2sigma(I)
_cod_data_source_file c6ra03722d2.cif
_cod_data_source_block b2b
_cod_original_sg_symbol_H-M P2(1)/n
_cod_database_code 7236190

loop_
_symmetry_equiv_pos_as_xyz
'x, y, z'
'-x+1/2, y+1/2, -z+1/2'
'-x, -y, -z'
'x-1/2, -y-1/2, z-1/2'

loop_
_atom_site_label
_atom_site_type_symbol
_atom_site_fract_x
_atom_site_fract_y
_atom_site_fract_z
_atom_site_U_iso_or_equiv
_atom_site_adp_type
_atom_site_occupancy
_atom_site_symmetry_multiplicity
_atom_site_calc_flag
_atom_site_refinement_flags
O2 O 0.4415(3) 0.2797(2) 0.18788(11) 0.0590(6) Uani 1 1 d .
F1 F 0.1606(3) 0.27172(18) 0.12839(10) 0.0750(7) Uani 1 1 d .
F2 F 0.3938(3) 0.24395(18) 0.07968(9) 0.0722(6) Uani 1 1 d .
O3 O 0.3660(3) -0.1765(2) 0.20142(10) 0.0532(6) Uani 1 1 d .
N1 N 0.3239(3) 0.0358(2) 0.14421(12) 0.0446(7) Uani 1 1 d .
C11 C 0.2848(4) -0.2167(3) 0.14119(15) 0.0454(8) Uani 1 1 d .
O1 O 0.7153(3) 0.1171(3) 0.35803(12) 0.0769(8) Uani 1 1 d .
C7 C 0.5914(4) 0.3183(3) 0.29070(16) 0.0507(9) Uani 1 1 d .
C10 C 0.3868(4) -0.0223(3) 0.19962(16) 0.0466(8) Uani 1 1 d .
C9 C 0.4702(4) 0.0603(3) 0.25125(16) 0.0535(9) Uani 1 1 d .
H9 H 0.5045 0.0128 0.2898 0.064 Uiso 1 1 calc R
C6 C 0.5730(4) 0.4754(3) 0.27974(18) 0.0597(10) Uani 1 1 d .
H6 H 0.5073 0.5100 0.2425 0.072 Uiso 1 1 calc R
C12 C 0.2582(4) -0.0862(3) 0.10497(15) 0.0439(8) Uani 1 1 d .
C8 C 0.4994(4) 0.2128(3) 0.24296(16) 0.0493(8) Uani 1 1 d .
C16 C 0.2381(4) -0.3606(3) 0.11920(16) 0.0558(9) Uani 1 1 d .
H16 H 0.2564 -0.4478 0.1445 0.067 Uiso 1 1 calc R
C13 C 0.1841(4) -0.0946(3) 0.04260(16) 0.0573(9) Uani 1 1 d .
H13 H 0.1685 -0.0071 0.0175 0.069 Uiso 1 1 calc R
C5 C 0.6503(5) 0.5812(4) 0.3230(2) 0.0717(11) Uani 1 1 d .
H5 H 0.6370 0.6863 0.3148 0.086 Uiso 1 1 calc R
C15 C 0.1616(5) -0.3690(4) 0.05695(17) 0.0606(10) Uani 1 1 d .
H15 H 0.1274 -0.4648 0.0398 0.073 Uiso 1 1 calc R
C2 C 0.6933(5) 0.2706(4) 0.34764(17) 0.0578(9) Uani 1 1 d .
B1 B 0.3286(5) 0.2128(4) 0.1338(2) 0.0522(10) Uani 1 1 d .
C3 C 0.7703(5) 0.3767(5) 0.39093(17) 0.0690(10) Uani 1 1 d .
H3 H 0.8373 0.3439 0.4283 0.083 Uiso 1 1 calc R
C4 C 0.7474(5) 0.5313(5) 0.3785(2) 0.0767(13) Uani 1 1 d .
H4 H 0.7980 0.6033 0.4079 0.092 Uiso 1 1 calc R
C14 C 0.1344(5) -0.2389(4) 0.01930(17) 0.0651(10) Uani 1 1 d .
H14 H 0.0818 -0.2492 -0.0223 0.078 Uiso 1 1 calc R
C1 C 0.8118(5) 0.0626(5) 0.41572(19) 0.0921(14) Uani 1 1 d .
H1A H 0.9319 0.0961 0.4195 0.138 Uiso 1 1 calc R
H1B H 0.8079 -0.0482 0.4165 0.138 Uiso 1 1 calc R
H1C H 0.7607 0.1031 0.4499 0.138 Uiso 1 1 calc R

loop_
_atom_site_aniso_label
_atom_site_aniso_U_11
_atom_site_aniso_U_22
_atom_site_aniso_U_33
_atom_site_aniso_U_23
_atom_site_aniso_U_13
_atom_site_aniso_U_12
O2 0.0735(17) 0.0376(11) 0.0612(16) 0.0048(11) -0.0037(13) -0.0081(11)
F1 0.0642(14) 0.0400(10) 0.1153(19) 0.0029(10) -0.0023(12) 0.0072(10)
F2 0.0974(16) 0.0543(12) 0.0650(14) 0.0143(9) 0.0136(12) -0.0097(11)
O3 0.0752(17) 0.0319(11) 0.0527(15) 0.0020(10) 0.0109(12) -0.0019(10)
N1 0.0490(17) 0.0351(13) 0.0489(17) 0.0017(12) 0.0059(14) -0.0026(12)
C11 0.056(2) 0.0363(15) 0.045(2) -0.0013(15) 0.0113(16) -0.0016(16)
O1 0.086(2) 0.0683(17) 0.0696(18) 0.0040(14) -0.0065(15) 0.0065(15)
C7 0.051(2) 0.0469(19) 0.054(2) -0.0061(16) 0.0105(19) -0.0030(16)
C10 0.058(2) 0.0318(16) 0.051(2) 0.0018(15) 0.0132(18) 0.0007(15)
C9 0.070(3) 0.0429(17) 0.048(2) 0.0016(15) 0.0098(18) -0.0004(16)
C6 0.055(2) 0.049(2) 0.076(3) -0.0069(18) 0.012(2) -0.0030(17)
C12 0.048(2) 0.0343(16) 0.050(2) 0.0008(15) 0.0103(16) -0.0006(15)
C8 0.049(2) 0.0444(17) 0.055(2) -0.0003(16) 0.0110(17) -0.0002(16)
C16 0.069(2) 0.0396(18) 0.061(3) -0.0014(16) 0.018(2) -0.0041(17)
C13 0.065(2) 0.0463(19) 0.058(2) 0.0033(17) 0.0039(19) -0.0002(17)
C5 0.076(3) 0.056(2) 0.086(3) -0.023(2) 0.022(2) -0.016(2)
C15 0.072(3) 0.0456(19) 0.065(3) -0.0091(18) 0.013(2) -0.0061(18)
C2 0.053(2) 0.058(2) 0.064(3) -0.0088(19) 0.0167(19) -0.0021(18)
B1 0.059(3) 0.0329(17) 0.064(3) 0.0033(18) 0.007(2) -0.0010(19)
C3 0.063(3) 0.083(3) 0.062(3) -0.012(2) 0.013(2) -0.013(2)
C4 0.071(3) 0.083(3) 0.080(3) -0.037(2) 0.024(3) -0.026(2)
C14 0.073(3) 0.064(2) 0.056(2) -0.0087(18) -0.0002(19) -0.005(2)
C1 0.077(3) 0.115(3) 0.079(3) 0.024(3) -0.005(2) 0.009(3)

loop_
_atom_type_symbol
_atom_type_description
_atom_type_scat_dispersion_real
_atom_type_scat_dispersion_imag
_atom_type_scat_source
C C 0.0033 0.0016 'International Tables Vol C Tables 4.2.6.8 and 6.1.1.4'
H H 0.0000 0.0000 'International Tables Vol C Tables 4.2.6.8 and 6.1.1.4'
B B 0.0013 0.0007 'International Tables Vol C Tables 4.2.6.8 and 6.1.1.4'
N N 0.0061 0.0033 'International Tables Vol C Tables 4.2.6.8 and 6.1.1.4'
O O 0.0106 0.0060 'International Tables Vol C Tables 4.2.6.8 and 6.1.1.4'
F F 0.0171 0.0103 'International Tables Vol C Tables 4.2.6.8 and 6.1.1.4'

loop_
_geom_angle_atom_site_label_1
_geom_angle_atom_site_label_2
_geom_angle_atom_site_label_3
_geom_angle
C8 O2 B1 127.8(3)
C10 O3 C11 105.0(2)
C10 N1 C12 107.9(2)
C10 N1 B1 119.7(3)
C12 N1 B1 132.3(3)
C16 C11 C12 123.2(3)
C16 C11 O3 127.5(3)
C12 C11 O3 109.3(3)
C2 O1 C1 120.2(3)
C6 C7 C2 117.6(3)
C6 C7 C8 117.8(3)
C2 C7 C8 124.6(3)
N1 C10 O3 112.1(3)
N1 C10 C9 126.0(3)
O3 C10 C9 121.9(3)
C8 C9 C10 117.3(3)
C5 C6 C7 121.2(4)
C11 C12 C13 121.0(3)
C11 C12 N1 105.6(3)
C13 C12 N1 133.3(3)
O2 C8 C9 120.1(3)
O2 C8 C7 114.3(3)
C9 C8 C7 125.7(3)
C11 C16 C15 115.8(3)
C14 C13 C12 116.9(3)
C6 C5 C4 119.9(4)
C16 C15 C14 122.0(3)
O1 C2 C3 120.9(4)
O1 C2 C7 118.0(3)
C3 C2 C7 121.1(3)
F2 B1 F1 108.8(3)
F2 B1 O2 110.7(3)
F1 B1 O2 110.5(3)
F2 B1 N1 109.8(3)
F1 B1 N1 109.5(3)
O2 B1 N1 107.5(3)
C4 C3 C2 119.4(4)
C3 C4 C5 120.8(4)
C13 C14 C15 121.0(3)

loop_
_geom_bond_atom_site_label_1
_geom_bond_atom_site_label_2
_geom_bond_distance
O2 C8 1.336(4)
O2 B1 1.461(5)
F1 B1 1.378(4)
F2 B1 1.374(4)
O3 C10 1.346(3)
O3 C11 1.396(4)
N1 C10 1.319(4)
N1 C12 1.398(4)
N1 B1 1.551(4)
C11 C16 1.362(4)
C11 C12 1.372(4)
O1 C2 1.355(4)
O1 C1 1.427(4)
C7 C6 1.385(4)
C7 C2 1.412(4)
C7 C8 1.472(4)
C10 C9 1.394(4)
C9 C8 1.357(4)
C6 C5 1.375(4)
C12 C13 1.380(4)
C16 C15 1.382(4)
C13 C14 1.379(4)
C5 C4 1.378(5)
C15 C14 1.386(4)
C2 C3 1.377(4)
C3 C4 1.371(5)
